data_7238613
loop_
_publ_author_name
'Sarma, Monima'
'Chatterjee, Tanmay'
'Das, Samar K.'

_publ_section_title
;
 Ammonium--crown ether based host--guest systems: N--H&#x22EF;O hydrogen
 bond directed guest inclusion featuring N--H donor functionalities in
 angular geometry
;
_journal_issue 9
_journal_name_full 'RSC Advances'
_journal_page_first 3920
_journal_paper_doi 10.1039/c2ra20109g
_journal_volume 2
_journal_year 2012
_chemical_formula_moiety '3(C22 H28 O7),3(C5 H8 N2),6(Cl O4),5(H2 O)'
_chemical_formula_sum 'C81 H118 Cl6 N6 O50'
_chemical_formula_weight 2188.51
_space_group_IT_number 2
_space_group_name_Hall '-P 1'
_space_group_name_H-M_alt 'P -1'
_symmetry_cell_setting triclinic
_symmetry_space_group_name_Hall '-P 1'
_symmetry_space_group_name_H-M 'P -1'
_atom_sites_solution_hydrogens geom
_atom_sites_solution_primary direct
_atom_sites_solution_secondary difmap
_audit_creation_method SHELXL-97
_cell_angle_alpha 85.190(1)
_cell_angle_beta 89.215(1)
_cell_angle_gamma 89.297(1)
_cell_formula_units_Z 2
_cell_length_a 11.9802(8)
_cell_length_b 12.7041(9)
_cell_length_c 34.277(2)
_cell_measurement_reflns_used 6067
_cell_measurement_temperature 293(2)
_cell_measurement_theta_max 24.99
_cell_measurement_theta_min 2.30
_cell_volume 5197.7(6)
_computing_cell_refinement 'Bruker SMART'
_computing_data_collection 'Bruker SMART'
_computing_data_reduction 'Bruker SAINT'
_computing_molecular_graphics 'Bruker SHELXTL'
_computing_publication_material 'Bruker SHELXTL'
_computing_structure_refinement 'Bruker SHELXTL'
_computing_structure_solution 'Bruker SHELXTL'
_diffrn_ambient_temperature 293(2)
_diffrn_measured_fraction_theta_full 0.995
_diffrn_measured_fraction_theta_max 0.995
_diffrn_measurement_device_type 'CCD area detector'
_diffrn_measurement_method 'phi and omega scans'
_diffrn_radiation_monochromator graphite
_diffrn_radiation_source 'fine-focus sealed tube'
_diffrn_radiation_type MoK\a
_diffrn_radiation_wavelength 0.71073
_diffrn_reflns_av_R_equivalents 0.0345
_diffrn_reflns_av_sigmaI/netI 0.0490
_diffrn_reflns_limit_h_max 14
_diffrn_reflns_limit_h_min -14
_diffrn_reflns_limit_k_max 15
_diffrn_reflns_limit_k_min -14
_diffrn_reflns_limit_l_max 40
_diffrn_reflns_limit_l_min -40
_diffrn_reflns_number 43314
_diffrn_reflns_theta_full 25.00
_diffrn_reflns_theta_max 25.00
_diffrn_reflns_theta_min 1.19
_exptl_absorpt_coefficient_mu 0.262
_exptl_absorpt_correction_T_max 0.9494
_exptl_absorpt_correction_T_min 0.9024
_exptl_absorpt_correction_type empirical
_exptl_absorpt_process_details Bruker-SADABS
_exptl_crystal_colour Colorless
_exptl_crystal_density_diffrn 1.398
_exptl_crystal_density_method 'not measured'
_exptl_crystal_description Block
_exptl_crystal_F_000 2296
_exptl_crystal_size_max 0.40
_exptl_crystal_size_mid 0.30
_exptl_crystal_size_min 0.20
_refine_diff_density_max 1.265
_refine_diff_density_min -1.005
_refine_diff_density_rms 0.080
_refine_ls_extinction_method none
_refine_ls_goodness_of_fit_ref 1.029
_refine_ls_hydrogen_treatment mixed
_refine_ls_matrix_type full
_refine_ls_number_parameters 1332
_refine_ls_number_reflns 18210
_refine_ls_number_restraints 0
_refine_ls_restrained_S_all 1.029
_refine_ls_R_factor_all 0.0799
_refine_ls_R_factor_gt 0.0659
_refine_ls_shift/su_max 0.001
_refine_ls_shift/su_mean 0.000
_refine_ls_structure_factor_coef Fsqd
_refine_ls_weighting_details 'calc w=1/[\s^2^(Fo^2^)+(0.0683P)^2^+11.0448P] where P=(Fo^2^+2Fc^2^)/3'
_refine_ls_weighting_scheme calc
_refine_ls_wR_factor_gt 0.1578
_refine_ls_wR_factor_ref 0.1668
_reflns_number_gt 14548
_reflns_number_total 18210
_reflns_threshold_expression >2sigma(I)
_cod_data_source_file c2ra20109g.txt
_cod_data_source_block 3AP-DB21C7
_cod_database_code 7238613

loop_
_symmetry_equiv_pos_as_xyz
'x, y, z'
'-x, -y, -z'

loop_
_atom_site_label
_atom_site_type_symbol
_atom_site_fract_x
_atom_site_fract_y
_atom_site_fract_z
_atom_site_U_iso_or_equiv
_atom_site_adp_type
_atom_site_occupancy
_atom_site_symmetry_multiplicity
_atom_site_calc_flag
_atom_site_refinement_flags
C1 C 0.5206(3) 0.9414(3) 0.39495(11) 0.0300(8) Uani 1 1 d .
C2 C 0.5510(4) 0.9047(4) 0.43203(13) 0.0470(11) Uani 1 1 d .
H2 H 0.5406 0.8344 0.4411 0.056 Uiso 1 1 calc R
C3 C 0.6121(5) 1.0789(5) 0.44108(16) 0.0755(18) Uani 1 1 d .
H3 H 0.6438 1.1263 0.4568 0.091 Uiso 1 1 calc R
N2 N 0.5813(3) 1.1116(3) 0.40514(11) 0.0490(9) Uani 1 1 d .
C5 C 0.5359(3) 1.0454(3) 0.38190(12) 0.0365(9) Uani 1 1 d .
H5 H 0.5145 1.0698 0.3567 0.044 Uiso 1 1 calc R
C6 C 0.4298(3) 0.1756(2) 0.92317(10) 0.0207(7) Uani 1 1 d .
C7 C 0.5424(3) 0.1651(3) 0.91784(10) 0.0233(7) Uani 1 1 d .
H7 H 0.5836 0.2202 0.9056 0.028 Uiso 1 1 calc R
C8 C 0.5362(3) -0.0071(3) 0.94824(10) 0.0256(8) Uani 1 1 d .
H8 H 0.5740 -0.0690 0.9568 0.031 Uiso 1 1 calc R
C9 C 0.4241(3) 0.0007(3) 0.95368(10) 0.0239(7) Uani 1 1 d .
H9 H 0.3848 -0.0560 0.9658 0.029 Uiso 1 1 calc R
C10 C 0.3681(3) 0.0935(3) 0.94117(10) 0.0241(7) Uani 1 1 d .
H10 H 0.2914 0.1004 0.9448 0.029 Uiso 1 1 calc R
C11 C 0.9736(3) 0.5119(2) 0.74396(9) 0.0190(7) Uani 1 1 d .
C12 C 1.0245(3) 0.5222(3) 0.77879(10) 0.0225(7) Uani 1 1 d .
H12 H 1.0833 0.5688 0.7802 0.027 Uiso 1 1 calc R
C13 C 0.9064(3) 0.3940(3) 0.80995(11) 0.0284(8) Uani 1 1 d .
H13 H 0.8853 0.3536 0.8327 0.034 Uiso 1 1 calc R
C14 C 0.8538(3) 0.3822(3) 0.77526(10) 0.0248(7) Uani 1 1 d .
H14 H 0.7964 0.3338 0.7743 0.030 Uiso 1 1 calc R
C15 C 0.8867(3) 0.4426(3) 0.74176(10) 0.0224(7) Uani 1 1 d .
H15 H 0.8508 0.4366 0.7182 0.027 Uiso 1 1 calc R
C16 C 0.7912(3) 0.8524(3) 0.37358(11) 0.0307(8) Uani 1 1 d .
C17 C 0.8816(3) 0.9110(3) 0.38214(12) 0.0374(9) Uani 1 1 d .
H17 H 0.8996 0.9719 0.3664 0.045 Uiso 1 1 calc R
C18 C 0.9462(4) 0.8790(4) 0.41440(13) 0.0437(11) Uani 1 1 d .
H18 H 1.0065 0.9196 0.4207 0.052 Uiso 1 1 calc R
C19 C 0.9216(4) 0.7881(4) 0.43702(12) 0.0466(11) Uani 1 1 d .
H19 H 0.9663 0.7663 0.4582 0.056 Uiso 1 1 calc R
C20 C 0.8302(3) 0.7281(4) 0.42856(12) 0.0429(10) Uani 1 1 d .
H20 H 0.8137 0.6665 0.4441 0.052 Uiso 1 1 calc R
C21 C 0.7639(3) 0.7605(3) 0.39691(11) 0.0347(9) Uani 1 1 d .
C22 C 0.6404(4) 0.6141(3) 0.40742(14) 0.0477(11) Uani 1 1 d .
H22A H 0.6420 0.6213 0.4354 0.057 Uiso 1 1 calc R
H22B H 0.6926 0.5585 0.4014 0.057 Uiso 1 1 calc R
C23 C 0.5253(4) 0.5882(3) 0.39528(14) 0.0476(11) Uani 1 1 d .
H23A H 0.5216 0.5891 0.3670 0.057 Uiso 1 1 calc R
H23B H 0.5044 0.5186 0.4066 0.057 Uiso 1 1 calc R
C24 C 0.3393(3) 0.6337(3) 0.41420(13) 0.0417(10) Uani 1 1 d .
H24A H 0.3372 0.5603 0.4247 0.050 Uiso 1 1 calc R
H24B H 0.3017 0.6399 0.3892 0.050 Uiso 1 1 calc R
C25 C 0.2828(4) 0.7015(4) 0.44163(12) 0.0436(11) Uani 1 1 d .
H25A H 0.2074 0.6771 0.4471 0.052 Uiso 1 1 calc R
H25B H 0.3229 0.6983 0.4661 0.052 Uiso 1 1 calc R
C26 C 0.2363(3) 0.8820(4) 0.44630(12) 0.0439(11) Uani 1 1 d .
C27 C 0.1943(4) 0.8626(5) 0.48423(13) 0.0591(14) Uani 1 1 d .
H27 H 0.1957 0.7945 0.4965 0.071 Uiso 1 1 calc R
C28 C 0.1509(5) 0.9442(7) 0.50326(17) 0.091(2) Uani 1 1 d .
H28 H 0.1224 0.9309 0.5285 0.109 Uiso 1 1 calc R
C29 C 0.1486(6) 1.0437(7) 0.48614(19) 0.101(3) Uani 1 1 d .
H29 H 0.1191 1.0981 0.4998 0.121 Uiso 1 1 calc R
C30 C 0.1899(5) 1.0657(6) 0.44836(17) 0.083(2) Uani 1 1 d .
H30 H 0.1892 1.1344 0.4367 0.100 Uiso 1 1 calc R
C31 C 0.2320(3) 0.9836(4) 0.42841(12) 0.0472(11) Uani 1 1 d .
C32 C 0.2167(5) 1.0654(8) 0.36599(19) 0.127(4) Uani 1 1 d .
H32A H 0.2356 1.1357 0.3727 0.152 Uiso 1 1 calc R
H32B H 0.1371 1.0569 0.3705 0.152 Uiso 1 1 calc R
C33 C 0.2395(3) 1.0595(3) 0.32439(13) 0.0406(10) Uani 1 1 d .
H33A H 0.1999 1.0000 0.3155 0.049 Uiso 1 1 calc R
H33B H 0.2113 1.1232 0.3101 0.049 Uiso 1 1 calc R
C34 C 0.3834(4) 1.0486(4) 0.27724(12) 0.0467(11) Uani 1 1 d .
H34A H 0.3587 1.1149 0.2639 0.056 Uiso 1 1 calc R
H34B H 0.3437 0.9926 0.2660 0.056 Uiso 1 1 calc R
C35 C 0.4961(5) 1.0359(9) 0.2691(2) 0.161(5) Uani 1 1 d .
H35A H 0.5015 0.9978 0.2458 0.193 Uiso 1 1 calc R
H35B H 0.5253 1.1059 0.2621 0.193 Uiso 1 1 calc R
C36 C 0.6699(3) 0.9527(3) 0.28125(11) 0.0328(9) Uani 1 1 d .
H36A H 0.6944 0.9978 0.2586 0.039 Uiso 1 1 calc R
H36B H 0.6629 0.8814 0.2735 0.039 Uiso 1 1 calc R
C37 C 0.7536(3) 0.9539(3) 0.31287(11) 0.0300(8) Uani 1 1 d .
H37A H 0.8275 0.9375 0.3030 0.036 Uiso 1 1 calc R
H37B H 0.7552 1.0229 0.3230 0.036 Uiso 1 1 calc R
C38 C 0.3627(3) 0.0310(3) 0.84101(10) 0.0252(7) Uani 1 1 d .
C39 C 0.4169(3) -0.0592(3) 0.83064(11) 0.0305(8) Uani 1 1 d .
H39 H 0.4931 -0.0581 0.8251 0.037 Uiso 1 1 calc R
C40 C 0.3573(3) -0.1512(3) 0.82858(10) 0.0297(8) Uani 1 1 d .
H40 H 0.3930 -0.2115 0.8207 0.036 Uiso 1 1 calc R
C41 C 0.2455(3) -0.1536(3) 0.83815(10) 0.0288(8) Uani 1 1 d .
H41 H 0.2057 -0.2155 0.8366 0.035 Uiso 1 1 calc R
C42 C 0.1918(3) -0.0646(3) 0.85011(10) 0.0267(8) Uani 1 1 d .
H42 H 0.1165 -0.0670 0.8570 0.032 Uiso 1 1 calc R
C43 C 0.2504(3) 0.0284(3) 0.85187(9) 0.0198(7) Uani 1 1 d .
C44 C 0.0958(3) 0.1165(3) 0.88047(10) 0.0244(7) Uani 1 1 d .
H44A H 0.0921 0.0609 0.9017 0.029 Uiso 1 1 calc R
H44B H 0.0416 0.1018 0.8609 0.029 Uiso 1 1 calc R
C45 C 0.0716(3) 0.2214(3) 0.89558(10) 0.0229(7) Uani 1 1 d .
H45A H 0.0809 0.2773 0.8748 0.027 Uiso 1 1 calc R
H45B H -0.0047 0.2240 0.9053 0.027 Uiso 1 1 calc R
C46 C 0.1072(3) 0.3042(3) 0.95476(10) 0.0213(7) Uani 1 1 d .
H46A H 0.0269 0.2980 0.9578 0.026 Uiso 1 1 calc R
H46B H 0.1240 0.3769 0.9459 0.026 Uiso 1 1 calc R
C47 C 0.1618(3) 0.2752(3) 0.99291(10) 0.0215(7) Uani 1 1 d .
H47A H 0.1279 0.3143 1.0132 0.026 Uiso 1 1 calc R
H47B H 0.1535 0.2003 1.0003 0.026 Uiso 1 1 calc R
C48 C 0.3440(3) 0.2813(3) 1.02020(11) 0.0268(8) Uani 1 1 d .
C49 C 0.3074(4) 0.2406(3) 1.05675(11) 0.0330(9) Uani 1 1 d .
H49 H 0.2326 0.2242 1.0611 0.040 Uiso 1 1 calc R
C50 C 0.3840(4) 0.2241(3) 1.08714(13) 0.0463(12) Uani 1 1 d .
H50 H 0.3597 0.1979 1.1119 0.056 Uiso 1 1 calc R
C51 C 0.4950(4) 0.2467(3) 1.08060(14) 0.0525(13) Uani 1 1 d .
H51 H 0.5455 0.2342 1.1009 0.063 Uiso 1 1 calc R
C52 C 0.5326(4) 0.2879(3) 1.04396(14) 0.0434(11) Uani 1 1 d .
H52 H 0.6078 0.3023 1.0396 0.052 Uiso 1 1 calc R
C53 C 0.4568(3) 0.3073(3) 1.01399(12) 0.0338(9) Uani 1 1 d .
C54 C 0.5899(3) 0.4041(3) 0.97214(14) 0.0405(11) Uani 1 1 d .
H54A H 0.6485 0.3508 0.9719 0.049 Uiso 1 1 calc R
H54B H 0.6036 0.4477 0.9935 0.049 Uiso 1 1 calc R
C55 C 0.5894(3) 0.4700(3) 0.93438(15) 0.0450(12) Uani 1 1 d .
H55A H 0.5247 0.5167 0.9333 0.054 Uiso 1 1 calc R
H55B H 0.6559 0.5131 0.9320 0.054 Uiso 1 1 calc R
C56 C 0.5966(3) 0.4611(3) 0.86616(15) 0.0472(12) Uani 1 1 d .
H56A H 0.6663 0.4994 0.8645 0.057 Uiso 1 1 calc R
H56B H 0.5356 0.5118 0.8627 0.057 Uiso 1 1 calc R
C57 C 0.5938(3) 0.3868(3) 0.83538(14) 0.0442(11) Uani 1 1 d .
H57A H 0.6022 0.4249 0.8098 0.053 Uiso 1 1 calc R
H57B H 0.6548 0.3360 0.8388 0.053 Uiso 1 1 calc R
C58 C 0.4688(6) 0.2793(4) 0.80446(16) 0.081(2) Uani 1 1 d .
H58A H 0.4055 0.3135 0.7911 0.098 Uiso 1 1 calc R
H58B H 0.5327 0.2879 0.7869 0.098 Uiso 1 1 calc R
C59 C 0.4484(10) 0.1805(5) 0.80998(18) 0.166(5) Uani 1 1 d .
H59A H 0.5148 0.1455 0.8007 0.199 Uiso 1 1 calc R
H59B H 0.3903 0.1683 0.7915 0.199 Uiso 1 1 calc R
C60 C -0.0325(3) 0.7241(3) 0.29881(10) 0.0248(7) Uani 1 1 d .
C61 C 0.0375(3) 0.8107(3) 0.29564(12) 0.0306(8) Uani 1 1 d .
H61 H 0.0875 0.8207 0.3155 0.037 Uiso 1 1 calc R
C62 C 0.0330(3) 0.8819(3) 0.26305(12) 0.0353(9) Uani 1 1 d .
H62 H 0.0809 0.9392 0.2609 0.042 Uiso 1 1 calc R
C63 C -0.0418(3) 0.8692(3) 0.23349(11) 0.0339(9) Uani 1 1 d .
H63 H -0.0441 0.9174 0.2115 0.041 Uiso 1 1 calc R
C64 C -0.1134(3) 0.7839(3) 0.23699(11) 0.0288(8) Uani 1 1 d .
H64 H -0.1649 0.7754 0.2175 0.035 Uiso 1 1 calc R
C65 C -0.1086(3) 0.7117(3) 0.26928(10) 0.0255(8) Uani 1 1 d .
C66 C -0.2568(3) 0.6053(3) 0.29957(12) 0.0326(9) Uani 1 1 d .
H66A H -0.3030 0.6681 0.3009 0.039 Uiso 1 1 calc R
H66B H -0.2226 0.5883 0.3248 0.039 Uiso 1 1 calc R
C67 C -0.3249(3) 0.5152(3) 0.28856(13) 0.0332(9) Uani 1 1 d .
H67A H -0.3873 0.5040 0.3067 0.040 Uiso 1 1 calc R
H67B H -0.3543 0.5309 0.2625 0.040 Uiso 1 1 calc R
C68 C -0.3103(3) 0.3400(3) 0.27157(11) 0.0280(8) Uani 1 1 d .
H68A H -0.3234 0.3623 0.2442 0.034 Uiso 1 1 calc R
H68B H -0.3821 0.3261 0.2843 0.034 Uiso 1 1 calc R
C69 C -0.2407(3) 0.2418(3) 0.27450(11) 0.0282(8) Uani 1 1 d .
H69A H -0.2243 0.2212 0.3017 0.034 Uiso 1 1 calc R
H69B H -0.2813 0.1848 0.2642 0.034 Uiso 1 1 calc R
C70 C -0.0788(3) 0.1639(3) 0.24880(11) 0.0262(8) Uani 1 1 d .
H70A H -0.1221 0.1172 0.2341 0.031 Uiso 1 1 calc R
H70B H -0.0639 0.1283 0.2744 0.031 Uiso 1 1 calc R
C71 C 0.0289(3) 0.1912(3) 0.22765(10) 0.0258(8) Uani 1 1 d .
H71A H 0.0684 0.1275 0.2214 0.031 Uiso 1 1 calc R
H71B H 0.0148 0.2344 0.2035 0.031 Uiso 1 1 calc R
C72 C 0.1992(3) 0.2771(2) 0.24147(9) 0.0196(7) Uani 1 1 d .
C73 C 0.2452(3) 0.2618(3) 0.20514(10) 0.0246(7) Uani 1 1 d .
H73 H 0.2042 0.2295 0.1867 0.030 Uiso 1 1 calc R
C74 C 0.3535(3) 0.2951(3) 0.19646(11) 0.0305(8) Uani 1 1 d .
H74 H 0.3852 0.2847 0.1721 0.037 Uiso 1 1 calc R
C75 C 0.4140(3) 0.3429(3) 0.22342(11) 0.0283(8) Uani 1 1 d .
H75 H 0.4861 0.3656 0.2171 0.034 Uiso 1 1 calc R
C76 C 0.3686(3) 0.3580(3) 0.26018(11) 0.0257(8) Uani 1 1 d .
H76 H 0.4103 0.3902 0.2785 0.031 Uiso 1 1 calc R
C77 C 0.2614(3) 0.3250(2) 0.26930(10) 0.0202(7) Uani 1 1 d .
C78 C 0.2690(3) 0.3735(3) 0.33565(10) 0.0238(7) Uani 1 1 d .
H78A H 0.3083 0.4376 0.3268 0.029 Uiso 1 1 calc R
H78B H 0.3233 0.3206 0.3453 0.029 Uiso 1 1 calc R
C79 C 0.1867(3) 0.3950(3) 0.36741(10) 0.0255(7) Uani 1 1 d .
H79A H 0.1431 0.3325 0.3749 0.031 Uiso 1 1 calc R
H79B H 0.2251 0.4152 0.3903 0.031 Uiso 1 1 calc R
C80 C 0.0612(3) 0.5424(3) 0.37956(10) 0.0267(8) Uani 1 1 d .
H80A H 0.1058 0.5441 0.4029 0.032 Uiso 1 1 calc R
H80B H -0.0113 0.5135 0.3871 0.032 Uiso 1 1 calc R
C81 C 0.0488(3) 0.6507(3) 0.35937(10) 0.0278(8) Uani 1 1 d .
H81A H 0.0203 0.6995 0.3775 0.033 Uiso 1 1 calc R
H81B H 0.1204 0.6760 0.3491 0.033 Uiso 1 1 calc R
Cl1 Cl 0.16198(7) 0.91025(6) 0.00906(2) 0.02518(19) Uani 1 1 d .
Cl2 Cl 0.20999(7) 0.94816(7) 0.14995(3) 0.0285(2) Uani 1 1 d .
Cl3 Cl 0.37156(7) 0.72099(7) 0.29585(3) 0.0329(2) Uani 1 1 d .
Cl4 Cl 0.09748(11) 0.76153(12) 0.62281(4) 0.0761(5) Uani 1 1 d .
Cl5 Cl 0.27058(6) 0.50905(6) 0.84638(2) 0.02211(18) Uani 1 1 d .
Cl6 Cl 0.90732(7) 0.49703(6) 0.91101(2) 0.02536(19) Uani 1 1 d .
H4N H 0.673(4) 0.063(4) 0.9266(13) 0.051(13) Uiso 1 1 d .
H6N H 1.018(3) 0.471(3) 0.8325(12) 0.023(10) Uiso 1 1 d .
H1NA H 0.516(5) 0.873(4) 0.3511(16) 0.058(17) Uiso 1 1 d .
H3NA H 0.297(4) 0.262(3) 0.9088(11) 0.030(10) Uiso 1 1 d .
H5NA H 0.977(3) 0.557(3) 0.6855(13) 0.038(11) Uiso 1 1 d .
H1NB H 0.405(6) 0.891(5) 0.3632(18) 0.09(2) Uiso 1 1 d .
H3NB H 0.390(4) 0.327(4) 0.9265(16) 0.068(16) Uiso 1 1 d .
H5NB H 1.088(4) 0.569(3) 0.7061(11) 0.027(10) Uiso 1 1 d .
H1NC H 0.462(4) 0.796(5) 0.3792(16) 0.076(17) Uiso 1 1 d .
H3NC H 0.407(4) 0.305(4) 0.8844(16) 0.062(15) Uiso 1 1 d .
H5NC H 1.001(4) 0.650(4) 0.7100(13) 0.050(13) Uiso 1 1 d .
N1 N 0.4722(3) 0.8728(3) 0.36872(11) 0.0317(7) Uani 1 1 d .
C4 C 0.5975(6) 0.9750(5) 0.45555(15) 0.0783(19) Uani 1 1 d .
H4 H 0.6188 0.9526 0.4809 0.094 Uiso 1 1 calc R
N3 N 0.3756(2) 0.2743(2) 0.90903(10) 0.0243(6) Uani 1 1 d .
N4 N 0.5922(2) 0.0743(2) 0.93055(9) 0.0252(6) Uani 1 1 d .
N5 N 1.0148(3) 0.5754(2) 0.70939(8) 0.0205(6) Uani 1 1 d .
N6 N 0.9887(2) 0.4646(2) 0.81073(9) 0.0257(7) Uani 1 1 d .
O1 O 0.7195(2) 0.8756(2) 0.34281(7) 0.0316(6) Uani 1 1 d .
O2 O 0.6696(2) 0.7110(2) 0.38613(8) 0.0395(7) Uani 1 1 d .
O3 O 0.4520(2) 0.6671(2) 0.40920(8) 0.0404(7) Uani 1 1 d .
O4 O 0.2804(2) 0.8071(2) 0.42407(7) 0.0378(6) Uani 1 1 d .
O5 O 0.2689(3) 0.9968(3) 0.38997(8) 0.0508(8) Uani 1 1 d .
O6 O 0.3516(3) 1.0484(4) 0.31612(10) 0.0994(18) Uani 1 1 d .
O7 O 0.5653(2) 0.9889(3) 0.29471(8) 0.0484(8) Uani 1 1 d .
O8 O 0.4189(2) 0.1238(2) 0.84291(8) 0.0365(7) Uani 1 1 d .
O9 O 0.20619(18) 0.12109(17) 0.86348(7) 0.0227(5) Uani 1 1 d .
O10 O 0.14757(17) 0.23506(17) 0.92643(6) 0.0204(5) Uani 1 1 d .
O11 O 0.27811(19) 0.30103(18) 0.98815(7) 0.0242(5) Uani 1 1 d .
O12 O 0.4825(2) 0.35444(19) 0.97742(8) 0.0331(6) Uani 1 1 d .
O13 O 0.5866(2) 0.40308(19) 0.90342(9) 0.0365(7) Uani 1 1 d .
O14 O 0.4905(2) 0.3338(2) 0.83797(9) 0.0458(8) Uani 1 1 d .
O15 O -0.02836(19) 0.64302(18) 0.32794(7) 0.0261(5) Uani 1 1 d .
O16 O -0.17249(19) 0.62176(19) 0.26932(7) 0.0290(6) Uani 1 1 d .
O17 O -0.25581(18) 0.42227(18) 0.28964(7) 0.0262(5) Uani 1 1 d .
O18 O -0.13885(19) 0.25958(18) 0.25283(7) 0.0251(5) Uani 1 1 d .
O19 O 0.09318(18) 0.24806(18) 0.25352(6) 0.0220(5) Uani 1 1 d .
O20 O 0.20732(18) 0.33639(18) 0.30431(6) 0.0221(5) Uani 1 1 d .
O21 O 0.1157(2) 0.47960(18) 0.35183(7) 0.0257(5) Uani 1 1 d .
O22 O 0.2182(2) 1.00290(19) 0.01954(7) 0.0293(6) Uani 1 1 d .
O23 O 0.2271(2) 0.8185(2) 0.02321(9) 0.0414(7) Uani 1 1 d .
O24 O 0.0532(2) 0.9049(2) 0.02646(8) 0.0382(7) Uani 1 1 d .
O25 O 0.1541(2) 0.9142(2) -0.03275(8) 0.0424(7) Uani 1 1 d .
O26 O 0.1969(2) 0.9498(2) 0.10748(8) 0.0416(7) Uani 1 1 d .
O27 O 0.3163(2) 0.9855(3) 0.15759(11) 0.0648(10) Uani 1 1 d .
O28 O 0.1977(3) 0.8421(2) 0.16578(9) 0.0551(9) Uani 1 1 d .
O29 O 0.1245(2) 1.0129(2) 0.16476(8) 0.0376(6) Uani 1 1 d .
O30 O 0.4880(2) 0.7408(2) 0.30001(8) 0.0399(7) Uani 1 1 d .
O31 O 0.3115(2) 0.7669(4) 0.32672(9) 0.0677(11) Uani 1 1 d .
O32 O 0.3527(4) 0.6118(3) 0.29765(14) 0.0933(15) Uani 1 1 d .
O33 O 0.3330(2) 0.7682(2) 0.25939(8) 0.0417(7) Uani 1 1 d .
O34 O 0.1899(3) 0.8291(3) 0.61932(12) 0.0657(10) Uani 1 1 d .
O35 O 0.0319(3) 0.7794(5) 0.65623(13) 0.123(2) Uani 1 1 d .
O36 O 0.1376(5) 0.6556(3) 0.62747(16) 0.131(2) Uani 1 1 d .
O37 O 0.0314(4) 0.7779(6) 0.58864(13) 0.136(3) Uani 1 1 d .
O38 O 0.2329(2) 0.40601(19) 0.84015(8) 0.0346(6) Uani 1 1 d .
O39 O 0.3058(2) 0.5101(2) 0.88664(7) 0.0364(6) Uani 1 1 d .
O40 O 0.3612(2) 0.5386(2) 0.82076(8) 0.0396(7) Uani 1 1 d .
O41 O 0.17991(19) 0.58433(18) 0.83997(7) 0.0263(5) Uani 1 1 d .
O42 O 0.8441(2) 0.4038(2) 0.91010(9) 0.0381(6) Uani 1 1 d .
O43 O 0.9246(3) 0.5216(2) 0.95038(8) 0.0460(7) Uani 1 1 d .
O44 O 1.0150(2) 0.4811(2) 0.89305(8) 0.0363(6) Uani 1 1 d .
O45 O 0.8520(2) 0.5842(2) 0.88909(9) 0.0403(7) Uani 1 1 d .
O46 O 0.0161(2) 0.74082(19) 0.88361(7) 0.0301(6) Uani 1 1 d .
O47 O 0.1808(2) 0.6685(2) 0.91847(7) 0.0311(6) Uani 1 1 d .
O48 O 0.1464(2) 0.6376(2) 0.99168(8) 0.0382(6) Uani 1 1 d .
O49 O 0.6029(4) 0.3136(3) 0.37275(13) 0.0866(13) Uani 1 1 d .
O50 O 0.9516(2) 0.8898(2) 0.92571(8) 0.0323(6) Uani 1 1 d .

loop_
_atom_site_aniso_label
_atom_site_aniso_U_11
_atom_site_aniso_U_22
_atom_site_aniso_U_33
_atom_site_aniso_U_23
_atom_site_aniso_U_13
_atom_site_aniso_U_12
C1 0.0199(18) 0.037(2) 0.033(2) 0.0022(16) 0.0040(15) -0.0016(15)
C2 0.053(3) 0.050(3) 0.037(2) 0.005(2) -0.005(2) -0.010(2)
C3 0.103(5) 0.076(4) 0.049(3) -0.009(3) -0.017(3) -0.044(3)
N2 0.049(2) 0.057(2) 0.041(2) -0.0020(18) -0.0079(17) -0.0161(19)
C5 0.031(2) 0.040(2) 0.039(2) -0.0011(18) -0.0035(17) -0.0038(17)
C6 0.0212(17) 0.0171(16) 0.0244(17) -0.0052(13) -0.0036(13) 0.0045(13)
C7 0.0220(17) 0.0217(17) 0.0266(18) -0.0040(14) -0.0003(14) -0.0001(13)
C8 0.0307(19) 0.0198(18) 0.0260(18) -0.0014(14) 0.0000(15) 0.0063(14)
C9 0.0278(19) 0.0191(17) 0.0248(18) -0.0027(14) 0.0006(14) 0.0015(14)
C10 0.0204(17) 0.0269(19) 0.0254(18) -0.0044(14) 0.0013(14) 0.0013(14)
C11 0.0170(16) 0.0199(17) 0.0199(16) -0.0016(13) 0.0015(13) 0.0043(13)
C12 0.0189(17) 0.0203(17) 0.0281(18) -0.0005(14) 0.0005(14) 0.0018(13)
C13 0.0247(18) 0.031(2) 0.0278(19) 0.0040(15) 0.0068(15) 0.0042(15)
C14 0.0153(16) 0.0230(18) 0.036(2) -0.0018(15) 0.0045(14) -0.0002(13)
C15 0.0187(17) 0.0214(17) 0.0276(18) -0.0057(14) -0.0011(14) 0.0036(13)
C16 0.0275(19) 0.037(2) 0.0279(19) -0.0063(16) 0.0026(15) 0.0053(16)
C17 0.039(2) 0.033(2) 0.042(2) -0.0112(18) 0.0025(18) 0.0027(17)
C18 0.036(2) 0.050(3) 0.049(3) -0.029(2) -0.007(2) 0.0055(19)
C19 0.045(3) 0.066(3) 0.030(2) -0.015(2) -0.0037(19) 0.021(2)
C20 0.037(2) 0.060(3) 0.031(2) 0.000(2) 0.0016(18) 0.009(2)
C21 0.030(2) 0.044(2) 0.029(2) -0.0013(17) 0.0038(16) 0.0033(17)
C22 0.048(3) 0.042(3) 0.048(3) 0.021(2) 0.002(2) 0.002(2)
C23 0.059(3) 0.028(2) 0.053(3) 0.0134(19) 0.004(2) -0.007(2)
C24 0.041(2) 0.039(2) 0.042(2) 0.0149(19) -0.0113(19) -0.0154(19)
C25 0.043(2) 0.056(3) 0.030(2) 0.0101(19) -0.0031(18) -0.018(2)
C26 0.023(2) 0.076(3) 0.034(2) -0.014(2) -0.0024(17) 0.005(2)
C27 0.034(2) 0.114(5) 0.030(2) -0.014(3) 0.0034(19) 0.001(3)
C28 0.062(4) 0.173(8) 0.040(3) -0.033(4) 0.005(3) 0.035(4)
C29 0.106(5) 0.151(7) 0.049(4) -0.042(4) 0.002(3) 0.064(5)
C30 0.096(5) 0.098(5) 0.060(4) -0.034(3) -0.009(3) 0.052(4)
C31 0.034(2) 0.076(3) 0.034(2) -0.020(2) -0.0024(18) 0.016(2)
C32 0.048(3) 0.238(10) 0.077(4) 0.072(6) 0.024(3) 0.055(5)
C33 0.033(2) 0.033(2) 0.055(3) 0.0094(19) -0.0106(19) 0.0020(17)
C34 0.057(3) 0.045(3) 0.038(2) 0.0003(19) -0.012(2) 0.017(2)
C35 0.060(4) 0.318(13) 0.077(5) 0.125(7) 0.036(3) 0.072(6)
C36 0.040(2) 0.027(2) 0.030(2) 0.0023(16) 0.0093(17) -0.0012(16)
C37 0.032(2) 0.0233(19) 0.035(2) 0.0010(15) 0.0043(16) -0.0049(15)
C38 0.0254(18) 0.0259(19) 0.0252(18) -0.0069(14) -0.0029(14) -0.0024(14)
C39 0.0231(18) 0.040(2) 0.030(2) -0.0127(16) -0.0015(15) 0.0033(16)
C40 0.042(2) 0.0229(19) 0.0252(19) -0.0075(15) -0.0079(16) 0.0103(16)
C41 0.043(2) 0.0167(17) 0.0264(19) -0.0010(14) -0.0024(16) -0.0044(15)
C42 0.0293(19) 0.0256(19) 0.0251(18) -0.0005(14) 0.0027(15) -0.0057(15)
C43 0.0230(17) 0.0201(17) 0.0165(16) -0.0022(13) -0.0013(13) -0.0013(13)
C44 0.0180(17) 0.0278(19) 0.0279(18) -0.0050(15) 0.0001(14) -0.0037(14)
C45 0.0173(16) 0.0281(18) 0.0234(17) -0.0026(14) -0.0011(13) 0.0020(13)
C46 0.0157(16) 0.0194(17) 0.0293(18) -0.0046(14) 0.0020(13) 0.0021(13)
C47 0.0213(17) 0.0200(17) 0.0235(17) -0.0046(13) 0.0031(13) 0.0003(13)
C48 0.034(2) 0.0159(17) 0.033(2) -0.0103(14) -0.0154(16) 0.0092(14)
C49 0.048(2) 0.0225(19) 0.029(2) -0.0087(15) -0.0104(17) 0.0086(16)
C50 0.076(3) 0.032(2) 0.033(2) -0.0137(18) -0.023(2) 0.014(2)
C51 0.074(3) 0.030(2) 0.057(3) -0.016(2) -0.048(3) 0.018(2)
C52 0.046(2) 0.021(2) 0.066(3) -0.016(2) -0.034(2) 0.0116(17)
C53 0.037(2) 0.0168(18) 0.049(2) -0.0112(17) -0.0193(18) 0.0062(15)
C54 0.0181(18) 0.027(2) 0.079(3) -0.024(2) -0.0108(19) 0.0027(15)
C55 0.0212(19) 0.020(2) 0.095(4) -0.011(2) 0.007(2) -0.0037(15)
C56 0.0207(19) 0.028(2) 0.089(4) 0.020(2) -0.009(2) -0.0058(16)
C57 0.024(2) 0.035(2) 0.069(3) 0.018(2) 0.018(2) 0.0051(17)
C58 0.141(6) 0.048(3) 0.058(3) -0.029(3) 0.061(4) -0.030(3)
C59 0.377(15) 0.066(4) 0.053(4) 0.034(3) -0.103(6) -0.132(7)
C60 0.0225(17) 0.0201(17) 0.0318(19) -0.0038(14) 0.0061(15) 0.0043(14)
C61 0.0270(19) 0.0246(19) 0.041(2) -0.0041(16) -0.0002(16) 0.0021(15)
C62 0.035(2) 0.0229(19) 0.047(2) -0.0011(17) 0.0072(18) -0.0047(16)
C63 0.038(2) 0.030(2) 0.032(2) 0.0014(16) 0.0081(17) 0.0036(17)
C64 0.0245(18) 0.033(2) 0.0299(19) -0.0072(16) 0.0030(15) 0.0047(15)
C65 0.0213(17) 0.0226(18) 0.033(2) -0.0059(15) 0.0075(15) 0.0025(14)
C66 0.0222(18) 0.030(2) 0.046(2) -0.0074(17) 0.0092(16) 0.0024(15)
C67 0.0191(18) 0.028(2) 0.052(2) -0.0017(17) 0.0051(16) 0.0054(15)
C68 0.0217(18) 0.0251(19) 0.037(2) 0.0017(15) -0.0039(15) -0.0051(14)
C69 0.0216(18) 0.0238(18) 0.039(2) -0.0002(15) -0.0001(15) -0.0050(14)
C70 0.0248(18) 0.0185(17) 0.036(2) -0.0056(15) -0.0019(15) -0.0007(14)
C71 0.0273(19) 0.0240(18) 0.0272(18) -0.0076(14) -0.0049(15) -0.0006(14)
C72 0.0203(17) 0.0139(16) 0.0239(17) 0.0009(13) 0.0000(13) 0.0022(12)
C73 0.0264(18) 0.0242(18) 0.0231(18) -0.0015(14) -0.0016(14) 0.0008(14)
C74 0.0287(19) 0.036(2) 0.0255(19) 0.0002(16) 0.0060(15) 0.0025(16)
C75 0.0206(18) 0.031(2) 0.032(2) 0.0031(16) 0.0041(15) -0.0023(15)
C76 0.0208(17) 0.0226(18) 0.034(2) -0.0015(15) -0.0029(15) 0.0009(14)
C77 0.0195(16) 0.0164(16) 0.0241(17) 0.0007(13) 0.0001(13) 0.0044(13)
C78 0.0198(17) 0.0246(18) 0.0276(18) -0.0040(14) -0.0085(14) 0.0005(14)
C79 0.0278(18) 0.0257(18) 0.0230(18) -0.0017(14) -0.0072(14) 0.0024(14)
C80 0.0262(18) 0.032(2) 0.0229(18) -0.0087(15) 0.0022(14) 0.0027(15)
C81 0.0254(18) 0.031(2) 0.0288(19) -0.0117(15) 0.0007(15) 0.0017(15)
Cl1 0.0218(4) 0.0243(4) 0.0293(4) -0.0008(3) -0.0040(3) 0.0016(3)
Cl2 0.0212(4) 0.0328(5) 0.0308(5) 0.0009(4) 0.0027(3) 0.0017(3)
Cl3 0.0295(5) 0.0361(5) 0.0324(5) 0.0023(4) -0.0008(4) -0.0110(4)
Cl4 0.0601(8) 0.0934(11) 0.0671(9) 0.0489(8) -0.0279(7) -0.0396(7)
Cl5 0.0173(4) 0.0236(4) 0.0247(4) 0.0021(3) -0.0004(3) 0.0000(3)
Cl6 0.0225(4) 0.0229(4) 0.0304(5) -0.0008(3) 0.0002(3) -0.0011(3)
N1 0.0290(19) 0.0305(19) 0.0351(19) 0.0000(15) -0.0012(16) 0.0008(14)
C4 0.112(5) 0.090(4) 0.031(3) 0.011(3) -0.021(3) -0.037(4)
N3 0.0160(15) 0.0181(15) 0.0384(18) 0.0002(13) 0.0015(13) 0.0014(11)
N4 0.0197(15) 0.0254(16) 0.0311(16) -0.0062(13) -0.0023(12) 0.0057(12)
N5 0.0180(16) 0.0235(16) 0.0200(15) -0.0012(12) -0.0013(12) 0.0002(12)
N6 0.0258(16) 0.0306(17) 0.0207(16) -0.0026(13) -0.0043(13) 0.0024(13)
O1 0.0309(14) 0.0306(14) 0.0317(14) 0.0065(11) 0.0021(11) -0.0039(11)
O2 0.0373(15) 0.0407(16) 0.0376(16) 0.0158(13) -0.0028(12) -0.0072(12)
O3 0.0408(16) 0.0334(15) 0.0448(17) 0.0116(13) -0.0049(13) -0.0091(12)
O4 0.0381(15) 0.0481(17) 0.0269(14) -0.0013(12) 0.0022(12) -0.0059(13)
O5 0.0509(18) 0.067(2) 0.0347(16) -0.0085(14) -0.0030(14) 0.0325(16)
O6 0.0367(19) 0.202(5) 0.047(2) 0.057(3) 0.0098(16) 0.027(2)
O7 0.0415(17) 0.063(2) 0.0398(17) 0.0005(15) -0.0018(13) 0.0175(15)
O8 0.0350(15) 0.0394(16) 0.0380(15) -0.0197(12) 0.0156(12) -0.0196(12)
O9 0.0224(12) 0.0181(12) 0.0276(13) -0.0019(9) 0.0048(10) -0.0020(9)
O10 0.0157(11) 0.0247(12) 0.0212(12) -0.0040(9) 0.0004(9) 0.0038(9)
O11 0.0225(12) 0.0236(12) 0.0266(13) -0.0022(10) -0.0063(10) 0.0025(10)
O12 0.0236(13) 0.0240(13) 0.0523(17) -0.0051(12) -0.0118(12) -0.0017(10)
O13 0.0238(13) 0.0158(13) 0.069(2) -0.0011(12) -0.0018(13) -0.0013(10)
O14 0.0486(17) 0.0288(15) 0.062(2) -0.0201(13) 0.0333(15) -0.0156(13)
O15 0.0239(12) 0.0221(12) 0.0321(13) -0.0012(10) -0.0014(10) 0.0002(10)
O16 0.0239(13) 0.0251(13) 0.0386(15) -0.0069(11) 0.0049(11) 0.0004(10)
O17 0.0189(12) 0.0229(13) 0.0371(14) -0.0032(10) -0.0041(10) 0.0022(9)
O18 0.0215(12) 0.0215(12) 0.0319(13) -0.0007(10) 0.0016(10) -0.0014(9)
O19 0.0198(12) 0.0236(12) 0.0232(12) -0.0052(10) -0.0001(9) -0.0026(9)
O20 0.0202(12) 0.0247(12) 0.0216(12) -0.0037(9) -0.0013(9) -0.0006(9)
O21 0.0309(13) 0.0265(13) 0.0203(12) -0.0054(10) -0.0041(10) 0.0064(10)
O22 0.0272(13) 0.0240(13) 0.0364(14) -0.0008(11) -0.0026(11) -0.0004(10)
O23 0.0442(16) 0.0232(14) 0.0578(19) -0.0068(13) -0.0217(14) 0.0095(12)
O24 0.0254(14) 0.0355(15) 0.0522(17) 0.0040(13) 0.0032(12) -0.0029(11)
O25 0.0379(16) 0.0563(19) 0.0335(15) -0.0068(13) -0.0070(12) 0.0008(13)
O26 0.0342(15) 0.0587(19) 0.0303(15) 0.0014(13) 0.0049(12) 0.0178(13)
O27 0.0278(16) 0.092(3) 0.075(2) -0.003(2) -0.0102(16) -0.0133(16)
O28 0.077(2) 0.0334(17) 0.0520(19) 0.0087(14) 0.0074(17) 0.0064(15)
O29 0.0336(15) 0.0443(16) 0.0366(15) -0.0154(12) 0.0033(12) 0.0050(12)
O30 0.0269(14) 0.0434(17) 0.0503(17) -0.0102(13) -0.0024(12) 0.0010(12)
O31 0.0313(16) 0.142(4) 0.0333(17) -0.0258(19) 0.0074(13) -0.0187(19)
O32 0.109(3) 0.040(2) 0.128(4) 0.022(2) -0.057(3) -0.036(2)
O33 0.0446(17) 0.0519(18) 0.0279(14) 0.0017(13) -0.0057(12) -0.0003(14)
O34 0.0483(19) 0.0418(19) 0.104(3) 0.0105(18) 0.0241(19) -0.0092(15)
O35 0.052(2) 0.232(6) 0.070(3) 0.074(4) 0.001(2) -0.036(3)
O36 0.207(6) 0.055(3) 0.125(4) 0.044(3) -0.092(4) -0.068(3)
O37 0.079(3) 0.248(7) 0.067(3) 0.082(4) -0.031(2) -0.036(4)
O38 0.0309(14) 0.0212(13) 0.0517(17) -0.0049(12) 0.0054(12) 0.0014(11)
O39 0.0321(14) 0.0463(16) 0.0301(14) 0.0004(12) -0.0050(11) 0.0128(12)
O40 0.0269(14) 0.0510(17) 0.0381(16) 0.0119(13) 0.0059(12) -0.0050(12)
O41 0.0248(13) 0.0223(12) 0.0319(13) -0.0014(10) -0.0093(10) 0.0038(10)
O42 0.0321(14) 0.0250(14) 0.0581(18) -0.0073(12) -0.0019(13) -0.0042(11)
O43 0.071(2) 0.0309(15) 0.0377(16) -0.0099(12) 0.0082(15) -0.0046(14)
O44 0.0267(14) 0.0446(16) 0.0356(15) 0.0092(12) -0.0003(11) 0.0025(12)
O45 0.0307(14) 0.0280(14) 0.0608(19) 0.0058(13) -0.0108(13) 0.0029(11)
O46 0.0340(14) 0.0259(13) 0.0297(14) 0.0011(10) 0.0023(11) 0.0010(11)
O47 0.0306(14) 0.0328(14) 0.0303(14) -0.0049(11) -0.0010(11) 0.0000(11)
O48 0.0456(16) 0.0411(16) 0.0284(14) -0.0048(12) -0.0019(12) -0.0072(13)
O49 0.091(3) 0.058(2) 0.103(3) 0.027(2) 0.023(2) 0.028(2)
O50 0.0313(14) 0.0301(14) 0.0358(15) -0.0061(11) -0.0022(11) 0.0031(11)

loop_
_atom_type_symbol
_atom_type_description
_atom_type_scat_dispersion_real
_atom_type_scat_dispersion_imag
_atom_type_scat_source
C C 0.0033 0.0016 'International Tables Vol C Tables 4.2.6.8 and 6.1.1.4'
H H 0.0000 0.0000 'International Tables Vol C Tables 4.2.6.8 and 6.1.1.4'
N N 0.0061 0.0033 'International Tables Vol C Tables 4.2.6.8 and 6.1.1.4'
O O 0.0106 0.0060 'International Tables Vol C Tables 4.2.6.8 and 6.1.1.4'
Cl Cl 0.1484 0.1585 'International Tables Vol C Tables 4.2.6.8 and 6.1.1.4'

loop_
_geom_angle_atom_site_label_1
_geom_angle_atom_site_label_2
_geom_angle_atom_site_label_3
_geom_angle
C2 C1 C5 120.4(4)
C2 C1 N1 121.3(4)
C5 C1 N1 118.2(3)
C1 C2 C4 118.1(4)
C1 C2 H2 120.9
C4 C2 H2 120.9
N2 C3 C4 120.8(5)
N2 C3 H3 119.6
C4 C3 H3 119.6
C3 N2 C5 120.9(4)
N2 C5 C1 120.3(4)
N2 C5 H5 119.9
C1 C5 H5 119.9
C7 C6 C10 120.7(3)
C7 C6 N3 118.7(3)
C10 C6 N3 120.6(3)
N4 C7 C6 118.8(3)
N4 C7 H7 120.6
C6 C7 H7 120.6
N4 C8 C9 119.8(3)
N4 C8 H8 120.1
C9 C8 H8 120.1
C8 C9 C10 119.9(3)
C8 C9 H9 120.1
C10 C9 H9 120.1
C6 C10 C9 118.1(3)
C6 C10 H10 121.0
C9 C10 H10 121.0
C12 C11 C15 120.5(3)
C12 C11 N5 118.0(3)
C15 C11 N5 121.5(3)
N6 C12 C11 119.1(3)
N6 C12 H12 120.5
C11 C12 H12 120.5
N6 C13 C14 119.3(3)
N6 C13 H13 120.3
C14 C13 H13 120.3
C13 C14 C15 119.5(3)
C13 C14 H14 120.2
C15 C14 H14 120.2
C11 C15 C14 118.8(3)
C11 C15 H15 120.6
C14 C15 H15 120.6
C17 C16 O1 125.6(3)
C17 C16 C21 120.6(4)
O1 C16 C21 113.8(3)
C16 C17 C18 119.6(4)
C16 C17 H17 120.2
C18 C17 H17 120.2
C19 C18 C17 120.3(4)
C19 C18 H18 119.8
C17 C18 H18 119.8
C18 C19 C20 120.5(4)
C18 C19 H19 119.8
C20 C19 H19 119.8
C21 C20 C19 119.6(4)
C21 C20 H20 120.2
C19 C20 H20 120.2
O2 C21 C20 125.6(4)
O2 C21 C16 115.0(3)
C20 C21 C16 119.4(4)
O2 C22 C23 106.9(3)
O2 C22 H22A 110.3
C23 C22 H22A 110.3
O2 C22 H22B 110.3
C23 C22 H22B 110.3
H22A C22 H22B 108.6
O3 C23 C22 106.8(4)
O3 C23 H23A 110.4
C22 C23 H23A 110.4
O3 C23 H23B 110.4
C22 C23 H23B 110.4
H23A C23 H23B 108.6
O3 C24 C25 108.2(3)
O3 C24 H24A 110.1
C25 C24 H24A 110.1
O3 C24 H24B 110.1
C25 C24 H24B 110.1
H24A C24 H24B 108.4
O4 C25 C24 108.4(3)
O4 C25 H25A 110.0
C24 C25 H25A 110.0
O4 C25 H25B 110.0
C24 C25 H25B 110.0
H25A C25 H25B 108.4
O4 C26 C31 115.6(4)
O4 C26 C27 125.1(5)
C31 C26 C27 119.3(4)
C28 C27 C26 119.5(6)
C28 C27 H27 120.2
C26 C27 H27 120.2
C29 C28 C27 121.3(6)
C29 C28 H28 119.4
C27 C28 H28 119.4
C28 C29 C30 120.6(6)
C28 C29 H29 119.7
C30 C29 H29 119.7
C31 C30 C29 118.8(7)
C31 C30 H30 120.6
C29 C30 H30 120.6
C30 C31 O5 122.9(5)
C30 C31 C26 120.5(5)
O5 C31 C26 116.6(4)
O5 C32 C33 116.6(6)
O5 C32 H32A 108.2
C33 C32 H32A 108.2
O5 C32 H32B 108.2
C33 C32 H32B 108.2
H32A C32 H32B 107.3
O6 C33 C32 112.6(4)
O6 C33 H33A 109.1
C32 C33 H33A 109.1
O6 C33 H33B 109.1
C32 C33 H33B 109.1
H33A C33 H33B 107.8
O6 C34 C35 117.3(5)
O6 C34 H34A 108.0
C35 C34 H34A 108.0
O6 C34 H34B 108.0
C35 C34 H34B 108.0
H34A C34 H34B 107.2
O7 C35 C34 122.4(4)
O7 C35 H35A 106.7
C34 C35 H35A 106.7
O7 C35 H35B 106.7
C34 C35 H35B 106.7
H35A C35 H35B 106.6
O7 C36 C37 109.8(3)
O7 C36 H36A 109.7
C37 C36 H36A 109.7
O7 C36 H36B 109.7
C37 C36 H36B 109.7
H36A C36 H36B 108.2
O1 C37 C36 106.2(3)
O1 C37 H37A 110.5
C36 C37 H37A 110.5
O1 C37 H37B 110.5
C36 C37 H37B 110.5
H37A C37 H37B 108.7
O8 C38 C39 121.2(3)
O8 C38 C43 118.2(3)
C39 C38 C43 120.5(3)
C38 C39 C40 119.7(3)
C38 C39 H39 120.2
C40 C39 H39 120.2
C41 C40 C39 120.1(3)
C41 C40 H40 120.0
C39 C40 H40 120.0
C40 C41 C42 120.4(3)
C40 C41 H41 119.8
C42 C41 H41 119.8
C41 C42 C43 120.0(3)
C41 C42 H42 120.0
C43 C42 H42 120.0
O9 C43 C42 125.1(3)
O9 C43 C38 115.7(3)
C42 C43 C38 119.2(3)
O9 C44 C45 107.2(3)
O9 C44 H44A 110.3
C45 C44 H44A 110.3
O9 C44 H44B 110.3
C45 C44 H44B 110.3
H44A C44 H44B 108.5
O10 C45 C44 108.0(3)
O10 C45 H45A 110.1
C44 C45 H45A 110.1
O10 C45 H45B 110.1
C44 C45 H45B 110.1
H45A C45 H45B 108.4
O10 C46 C47 109.3(2)
O10 C46 H46A 109.8
C47 C46 H46A 109.8
O10 C46 H46B 109.8
C47 C46 H46B 109.8
H46A C46 H46B 108.3
O11 C47 C46 107.3(3)
O11 C47 H47A 110.2
C46 C47 H47A 110.2
O11 C47 H47B 110.2
C46 C47 H47B 110.2
H47A C47 H47B 108.5
O11 C48 C49 125.2(3)
O11 C48 C53 114.7(3)
C49 C48 C53 120.0(3)
C48 C49 C50 119.4(4)
C48 C49 H49 120.3
C50 C49 H49 120.3
C51 C50 C49 120.4(4)
C51 C50 H50 119.8
C49 C50 H50 119.8
C50 C51 C52 120.7(4)
C50 C51 H51 119.7
C52 C51 H51 119.7
C53 C52 C51 119.4(4)
C53 C52 H52 120.3
C51 C52 H52 120.3
O12 C53 C52 124.7(4)
O12 C53 C48 115.2(3)
C52 C53 C48 120.1(4)
O12 C54 C55 108.1(3)
O12 C54 H54A 110.1
C55 C54 H54A 110.1
O12 C54 H54B 110.1
C55 C54 H54B 110.1
H54A C54 H54B 108.4
O13 C55 C54 108.9(3)
O13 C55 H55A 109.9
C54 C55 H55A 109.9
O13 C55 H55B 109.9
C54 C55 H55B 109.9
H55A C55 H55B 108.3
O13 C56 C57 108.9(3)
O13 C56 H56A 109.9
C57 C56 H56A 109.9
O13 C56 H56B 109.9
C57 C56 H56B 109.9
H56A C56 H56B 108.3
O14 C57 C56 108.7(3)
O14 C57 H57A 110.0
C56 C57 H57A 110.0
O14 C57 H57B 110.0
C56 C57 H57B 110.0
H57A C57 H57B 108.3
C59 C58 O14 117.4(5)
C59 C58 H58A 108.0
O14 C58 H58A 108.0
C59 C58 H58B 108.0
O14 C58 H58B 108.0
H58A C58 H58B 107.2
C58 C59 O8 129.1(7)
C58 C59 H59A 105.0
O8 C59 H59A 105.0
C58 C59 H59B 105.0
O8 C59 H59B 105.0
H59A C59 H59B 105.9
O15 C60 C61 125.1(3)
O15 C60 C65 115.4(3)
C61 C60 C65 119.3(3)
C62 C61 C60 119.9(4)
C62 C61 H61 120.0
C60 C61 H61 120.0
C61 C62 C63 120.9(4)
C61 C62 H62 119.5
C63 C62 H62 119.5
C62 C63 C64 119.2(4)
C62 C63 H63 120.4
C64 C63 H63 120.4
C65 C64 C63 120.3(4)
C65 C64 H64 119.9
C63 C64 H64 119.9
C64 C65 O16 118.0(3)
C64 C65 C60 120.4(3)
O16 C65 C60 121.2(3)
O16 C66 C67 105.9(3)
O16 C66 H66A 110.5
C67 C66 H66A 110.5
O16 C66 H66B 110.5
C67 C66 H66B 110.5
H66A C66 H66B 108.7
O17 C67 C66 108.9(3)
O17 C67 H67A 109.9
C66 C67 H67A 109.9
O17 C67 H67B 109.9
C66 C67 H67B 109.9
H67A C67 H67B 108.3
O17 C68 C69 110.5(3)
O17 C68 H68A 109.5
C69 C68 H68A 109.5
O17 C68 H68B 109.5
C69 C68 H68B 109.5
H68A C68 H68B 108.1
O18 C69 C68 109.7(3)
O18 C69 H69A 109.7
C68 C69 H69A 109.7
O18 C69 H69B 109.7
C68 C69 H69B 109.7
H69A C69 H69B 108.2
O18 C70 C71 107.8(3)
O18 C70 H70A 110.2
C71 C70 H70A 110.2
O18 C70 H70B 110.2
C71 C70 H70B 110.2
H70A C70 H70B 108.5
O19 C71 C70 106.4(3)
O19 C71 H71A 110.4
C70 C71 H71A 110.4
O19 C71 H71B 110.4
C70 C71 H71B 110.4
H71A C71 H71B 108.6
O19 C72 C73 124.8(3)
O19 C72 C77 114.9(3)
C73 C72 C77 120.3(3)
C72 C73 C74 119.3(3)
C72 C73 H73 120.4
C74 C73 H73 120.4
C75 C74 C73 120.6(3)
C75 C74 H74 119.7
C73 C74 H74 119.7
C74 C75 C76 120.6(3)
C74 C75 H75 119.7
C76 C75 H75 119.7
C77 C76 C75 119.6(3)
C77 C76 H76 120.2
C75 C76 H76 120.2
O20 C77 C76 124.9(3)
O20 C77 C72 115.3(3)
C76 C77 C72 119.8(3)
O20 C78 C79 107.1(3)
O20 C78 H78A 110.3
C79 C78 H78A 110.3
O20 C78 H78B 110.3
C79 C78 H78B 110.3
H78A C78 H78B 108.5
O21 C79 C78 106.6(3)
O21 C79 H79A 110.4
C78 C79 H79A 110.4
O21 C79 H79B 110.4
C78 C79 H79B 110.4
H79A C79 H79B 108.6
O21 C80 C81 106.0(3)
O21 C80 H80A 110.5
C81 C80 H80A 110.5
O21 C80 H80B 110.5
C81 C80 H80B 110.5
H80A C80 H80B 108.7
O15 C81 C80 106.9(3)
O15 C81 H81A 110.3
C80 C81 H81A 110.3
O15 C81 H81B 110.3
C80 C81 H81B 110.3
H81A C81 H81B 108.6
O24 Cl1 O25 110.04(17)
O24 Cl1 O22 110.21(16)
O25 Cl1 O22 109.07(16)
O24 Cl1 O23 109.63(17)
O25 Cl1 O23 109.68(18)
O22 Cl1 O23 108.18(15)
O27 Cl2 O28 110.8(2)
O27 Cl2 O29 111.5(2)
O28 Cl2 O29 110.19(18)
O27 Cl2 O26 108.6(2)
O28 Cl2 O26 107.52(19)
O29 Cl2 O26 108.02(16)
O32 Cl3 O33 108.9(2)
O32 Cl3 O31 110.2(3)
O33 Cl3 O31 108.7(2)
O32 Cl3 O30 110.2(2)
O33 Cl3 O30 110.36(17)
O31 Cl3 O30 108.49(18)
O34 Cl4 O35 111.2(3)
O34 Cl4 O36 108.4(3)
O35 Cl4 O36 107.6(4)
O34 Cl4 O37 109.4(3)
O35 Cl4 O37 109.7(3)
O36 Cl4 O37 110.5(4)
O40 Cl5 O38 110.88(17)
O40 Cl5 O41 109.54(16)
O38 Cl5 O41 109.62(15)
O40 Cl5 O39 109.55(17)
O38 Cl5 O39 108.98(17)
O41 Cl5 O39 108.22(15)
O42 Cl6 O43 110.94(18)
O42 Cl6 O44 109.09(17)
O43 Cl6 O44 108.11(18)
O42 Cl6 O45 110.23(17)
O43 Cl6 O45 110.22(18)
O44 Cl6 O45 108.18(16)
C1 N1 H1NA 104(4)
C1 N1 H1NB 112(4)
H1NA N1 H1NB 118(6)
C1 N1 H1NC 116(3)
H1NA N1 H1NC 107(5)
H1NB N1 H1NC 101(5)
C2 C4 C3 119.4(5)
C2 C4 H4 120.3
C3 C4 H4 120.3
C6 N3 H3NA 108(2)
C6 N3 H3NB 109(3)
H3NA N3 H3NB 109(4)
C6 N3 H3NC 113(3)
H3NA N3 H3NC 115(4)
H3NB N3 H3NC 103(4)
C7 N4 C8 122.7(3)
C7 N4 H4N 121(3)
C8 N4 H4N 116(3)
C11 N5 H5NA 112(2)
C11 N5 H5NB 113(2)
H5NA N5 H5NB 109(3)
C11 N5 H5NC 114(3)
H5NA N5 H5NC 104(4)
H5NB N5 H5NC 105(4)
C12 N6 C13 122.7(3)
C12 N6 H6N 121(3)
C13 N6 H6N 117(3)
C16 O1 C37 117.5(3)
C21 O2 C22 117.8(3)
C24 O3 C23 113.6(3)
C26 O4 C25 116.4(3)
C32 O5 C31 118.3(4)
C33 O6 C34 117.5(4)
C35 O7 C36 118.7(4)
C59 O8 C38 119.7(3)
C43 O9 C44 116.8(2)
C45 O10 C46 114.3(2)
C48 O11 C47 116.9(3)
C53 O12 C54 117.4(3)
C55 O13 C56 111.8(3)
C57 O14 C58 112.8(4)
C60 O15 C81 118.3(3)
C65 O16 C66 117.5(3)
C68 O17 C67 110.6(3)
C70 O18 C69 111.7(2)
C72 O19 C71 117.5(3)
C77 O20 C78 118.6(2)
C79 O21 C80 116.9(2)

loop_
_geom_bond_atom_site_label_1
_geom_bond_atom_site_label_2
_geom_bond_distance
C1 C2 1.369(6)
C1 C5 1.373(5)
C1 N1 1.435(5)
C2 C4 1.379(7)
C2 H2 0.9300
C3 N2 1.323(6)
C3 C4 1.383(8)
C3 H3 0.9300
N2 C5 1.332(5)
C5 H5 0.9300
C6 C7 1.365(5)
C6 C10 1.383(5)
C6 N3 1.455(4)
C7 N4 1.335(4)
C7 H7 0.9300
C8 N4 1.337(5)
C8 C9 1.357(5)
C8 H8 0.9300
C9 C10 1.389(5)
C9 H9 0.9300
C10 H10 0.9300
C11 C12 1.365(5)
C11 C15 1.379(5)
C11 N5 1.460(4)
C12 N6 1.334(4)
C12 H12 0.9300
C13 N6 1.343(5)
C13 C14 1.374(5)
C13 H13 0.9300
C14 C15 1.382(5)
C14 H14 0.9300
C15 H15 0.9300
C16 C17 1.372(6)
C16 O1 1.379(4)
C16 C21 1.398(5)
C17 C18 1.388(6)
C17 H17 0.9300
C18 C19 1.369(7)
C18 H18 0.9300
C19 C20 1.389(6)
C19 H19 0.9300
C20 C21 1.385(6)
C20 H20 0.9300
C21 O2 1.370(5)
C22 O2 1.423(5)
C22 C23 1.495(6)
C22 H22A 0.9700
C22 H22B 0.9700
C23 O3 1.432(5)
C23 H23A 0.9700
C23 H23B 0.9700
C24 O3 1.424(5)
C24 C25 1.479(6)
C24 H24A 0.9700
C24 H24B 0.9700
C25 O4 1.424(5)
C25 H25A 0.9700
C25 H25B 0.9700
C26 O4 1.365(5)
C26 C31 1.383(7)
C26 C27 1.391(6)
C27 C28 1.364(8)
C27 H27 0.9300
C28 C29 1.349(10)
C28 H28 0.9300
C29 C30 1.388(9)
C29 H29 0.9300
C30 C31 1.380(7)
C30 H30 0.9300
C31 O5 1.382(5)
C32 O5 1.306(7)
C32 C33 1.456(8)
C32 H32A 0.9700
C32 H32B 0.9700
C33 O6 1.377(5)
C33 H33A 0.9700
C33 H33B 0.9700
C34 O6 1.381(5)
C34 C35 1.385(7)
C34 H34A 0.9700
C34 H34B 0.9700
C35 O7 1.316(6)
C35 H35A 0.9700
C35 H35B 0.9700
C36 O7 1.415(5)
C36 C37 1.488(5)
C36 H36A 0.9700
C36 H36B 0.9700
C37 O1 1.427(4)
C37 H37A 0.9700
C37 H37B 0.9700
C38 O8 1.371(4)
C38 C39 1.380(5)
C38 C43 1.390(5)
C39 C40 1.385(5)
C39 H39 0.9300
C40 C41 1.375(5)
C40 H40 0.9300
C41 C42 1.383(5)
C41 H41 0.9300
C42 C43 1.388(5)
C42 H42 0.9300
C43 O9 1.372(4)
C44 O9 1.438(4)
C44 C45 1.494(5)
C44 H44A 0.9700
C44 H44B 0.9700
C45 O10 1.427(4)
C45 H45A 0.9700
C45 H45B 0.9700
C46 O10 1.438(4)
C46 C47 1.487(5)
C46 H46A 0.9700
C46 H46B 0.9700
C47 O11 1.439(4)
C47 H47A 0.9700
C47 H47B 0.9700
C48 O11 1.366(4)
C48 C49 1.383(5)
C48 C53 1.404(5)
C49 C50 1.398(6)
C49 H49 0.9300
C50 C51 1.375(7)
C50 H50 0.9300
C51 C52 1.391(7)
C51 H51 0.9300
C52 C53 1.384(5)
C52 H52 0.9300
C53 O12 1.376(5)
C54 O12 1.442(4)
C54 C55 1.482(6)
C54 H54A 0.9700
C54 H54B 0.9700
C55 O13 1.415(5)
C55 H55A 0.9700
C55 H55B 0.9700
C56 O13 1.424(5)
C56 C57 1.475(7)
C56 H56A 0.9700
C56 H56B 0.9700
C57 O14 1.414(5)
C57 H57A 0.9700
C57 H57B 0.9700
C58 C59 1.279(7)
C58 O14 1.419(6)
C58 H58A 0.9700
C58 H58B 0.9700
C59 O8 1.333(6)
C59 H59A 0.9700
C59 H59B 0.9700
C60 O15 1.374(4)
C60 C61 1.388(5)
C60 C65 1.392(5)
C61 C62 1.378(5)
C61 H61 0.9300
C62 C63 1.383(6)
C62 H62 0.9300
C63 C64 1.387(5)
C63 H63 0.9300
C64 C65 1.378(5)
C64 H64 0.9300
C65 O16 1.383(4)
C66 O16 1.442(4)
C66 C67 1.490(5)
C66 H66A 0.9700
C66 H66B 0.9700
C67 O17 1.432(4)
C67 H67A 0.9700
C67 H67B 0.9700
C68 O17 1.428(4)
C68 C69 1.490(5)
C68 H68A 0.9700
C68 H68B 0.9700
C69 O18 1.431(4)
C69 H69A 0.9700
C69 H69B 0.9700
C70 O18 1.421(4)
C70 C71 1.502(5)
C70 H70A 0.9700
C70 H70B 0.9700
C71 O19 1.429(4)
C71 H71A 0.9700
C71 H71B 0.9700
C72 O19 1.375(4)
C72 C73 1.383(5)
C72 C77 1.401(5)
C73 C74 1.390(5)
C73 H73 0.9300
C74 C75 1.368(5)
C74 H74 0.9300
C75 C76 1.393(5)
C75 H75 0.9300
C76 C77 1.379(5)
C76 H76 0.9300
C77 O20 1.374(4)
C78 O20 1.428(4)
C78 C79 1.499(5)
C78 H78A 0.9700
C78 H78B 0.9700
C79 O21 1.434(4)
C79 H79A 0.9700
C79 H79B 0.9700
C80 O21 1.436(4)
C80 C81 1.495(5)
C80 H80A 0.9700
C80 H80B 0.9700
C81 O15 1.439(4)
C81 H81A 0.9700
C81 H81B 0.9700
Cl1 O24 1.426(3)
Cl1 O25 1.434(3)
Cl1 O22 1.437(3)
Cl1 O23 1.447(3)
Cl2 O27 1.401(3)
Cl2 O28 1.418(3)
Cl2 O29 1.421(3)
Cl2 O26 1.465(3)
Cl3 O32 1.404(4)
Cl3 O33 1.420(3)
Cl3 O31 1.432(3)
Cl3 O30 1.432(3)
Cl4 O34 1.407(3)
Cl4 O35 1.413(5)
Cl4 O36 1.421(5)
Cl4 O37 1.422(4)
Cl5 O40 1.421(3)
Cl5 O38 1.424(3)
Cl5 O41 1.445(2)
Cl5 O39 1.450(3)
Cl6 O42 1.416(3)
Cl6 O43 1.429(3)
Cl6 O44 1.441(3)
Cl6 O45 1.444(3)
N1 H1NA 0.80(6)
N1 H1NB 0.85(7)
N1 H1NC 1.02(6)
C4 H4 0.9300
N3 H3NA 0.96(4)
N3 H3NB 0.96(6)
N3 H3NC 0.97(5)
N4 H4N 0.99(5)
N5 H5NA 0.99(5)
N5 H5NB 0.88(4)
N5 H5NC 0.96(5)
N6 H6N 0.84(4)

loop_
_geom_hbond_atom_site_label_D
_geom_hbond_atom_site_label_H
_geom_hbond_atom_site_label_A
_geom_hbond_distance_DH
_geom_hbond_distance_HA
_geom_hbond_distance_DA
_geom_hbond_angle_DHA
_geom_hbond_site_symmetry_A
N5 H5NB O17 0.88(4) 2.03(4) 2.889(4) 165(3) 2_666
N5 H5NC O19 0.96(5) 2.17(5) 2.947(4) 137(4) 2_666
N5 H5NA O21 0.99(5) 1.80(5) 2.775(4) 168(4) 2_666
N6 H6N O44 0.84(4) 2.09(4) 2.869(4) 154(3) .
N3 H3NA O10 0.96(4) 1.90(4) 2.829(4) 161(3) .
N3 H3NB O12 0.96(6) 2.13(6) 2.947(4) 142(4) .
N3 H3NC O14 0.97(5) 1.88(5) 2.833(4) 166(4) .
N4 H4N O26 0.99(5) 1.95(5) 2.852(4) 151(4) 2_666
N1 H1NC O3 1.02(6) 1.86(6) 2.866(4) 167(5) .
N1 H1NB O5 0.85(7) 2.33(7) 2.999(5) 135(5) .
N1 H1NA O7 0.80(6) 2.40(5) 3.031(5) 137(5) .
N1 H1NA O1 0.80(6) 2.45(6) 3.081(5) 137(5) .
C68 H68A O40 0.97 2.51 3.461(4) 166.8 2_566
C71 H71A O29 0.97 2.60 3.431(4) 144.0 1_545
C78 H78A O32 0.97 2.41 3.353(5) 163.2 .
C75 H75 O40 0.93 2.50 3.379(4) 158.0 2_666
C41 H41 O41 0.93 2.56 3.425(4) 155.3 1_545
C47 H47A O43 0.97 2.58 3.498(4) 156.8 2_667
C47 H47B O22 0.97 2.65 3.562(4) 157.1 1_546
C54 H54A O23 0.97 2.60 3.552(4) 168.0 2_666
C39 H39 O27 0.93 2.57 3.380(5) 146.0 2_666
C58 H58B O33 0.97 2.39 3.292(6) 154.9 2_666
C14 H14 O33 0.93 2.40 3.259(5) 153.3 2_666
C15 H15 O21 0.93 2.57 3.277(4) 133.1 2_666
C15 H15 O32 0.93 2.60 3.292(5) 131.9 2_666
